data_7110826
loop_
_publ_author_name
'Chen, Qiu-Yun'
'Luo, Qin-Hui'
'Wang, Zhi-Lin'
'Chen, Jiu-Tong'

_publ_section_title
;
 Synthesis and crystal structure of the first d--f heterodinuclear
 Dy(iii)--Cu(ii) cryptate
;
_journal_issue 12
_journal_name_full 'Chemical Communications'
_journal_page_first 1033
_journal_paper_doi 10.1039/a909926n
_journal_year 2000
_chemical_formula_sum 'C41 H46 Cl5 Cu Dy N10 O12'
_chemical_formula_weight 1274.17
_chemical_name_systematic
; 
 ? 
;
_space_group_IT_number 14
_symmetry_cell_setting monoclinic
_symmetry_space_group_name_Hall '-P 2ybc'
_symmetry_space_group_name_H-M 'P 1 21/c 1'
_atom_sites_solution_hydrogens geom
_atom_sites_solution_primary direct
_atom_sites_solution_secondary difmap
_audit_creation_method SHELXL-97
_cell_angle_alpha 90.00
_cell_angle_beta 98.26
_cell_angle_gamma 90.00
_cell_formula_units_Z 4
_cell_length_a 19.6358(7)
_cell_length_b 11.8049(4)
_cell_length_c 21.5544(8)
_cell_measurement_reflns_used 5247
_cell_measurement_temperature 293(2)
_cell_measurement_theta_max 25.05
_cell_measurement_theta_min 1.05
_cell_volume 4944.5(3)
_computing_cell_refinement 'Siemens SMART & SAINT'
_computing_data_collection 'Siemens SMART'
_computing_data_reduction 'Siemens XPREP'
_computing_molecular_graphics 'Bruker SHELXTL'
_computing_publication_material 'Bruker SHELXTL'
_computing_structure_refinement 'Siemens SHELXTL'
_computing_structure_solution 'Siemens SHELXTL'
_diffrn_ambient_temperature 293(2)
_diffrn_measured_fraction_theta_full 0.993
_diffrn_measured_fraction_theta_max 0.993
_diffrn_measurement_device_type 'CCD area detector'
_diffrn_measurement_method 'phi and omega scans'
_diffrn_radiation_monochromator graphite
_diffrn_radiation_source 'fine-focus sealed tube'
_diffrn_radiation_type MoK\a
_diffrn_radiation_wavelength 0.71073
_diffrn_reflns_av_R_equivalents 0.0834
_diffrn_reflns_av_sigmaI/netI 0.1458
_diffrn_reflns_limit_h_max 12
_diffrn_reflns_limit_h_min -23
_diffrn_reflns_limit_k_max 14
_diffrn_reflns_limit_k_min -10
_diffrn_reflns_limit_l_max 25
_diffrn_reflns_limit_l_min -25
_diffrn_reflns_number 17965
_diffrn_reflns_theta_full 25.05
_diffrn_reflns_theta_max 25.05
_diffrn_reflns_theta_min 1.05
_diffrn_standards_decay_% none
_diffrn_standards_interval_count none
_diffrn_standards_interval_time none
_diffrn_standards_number none
_exptl_absorpt_coefficient_mu 2.270
_exptl_absorpt_correction_T_max .9279
_exptl_absorpt_correction_T_min .6743
_exptl_absorpt_correction_type empirical
_exptl_absorpt_process_details 'SADABS (Sheldrick, 1996)'
_exptl_crystal_colour Red
_exptl_crystal_density_diffrn 1.712
_exptl_crystal_density_method 'not measured'
_exptl_crystal_description Prism
_exptl_crystal_F_000 2552
_exptl_crystal_size_max .28
_exptl_crystal_size_mid .16
_exptl_crystal_size_min .06
_refine_diff_density_max 1.490
_refine_diff_density_min -0.766
_refine_diff_density_rms 0.126
_refine_ls_extinction_method none
_refine_ls_goodness_of_fit_ref 1.040
_refine_ls_hydrogen_treatment mixed
_refine_ls_matrix_type full
_refine_ls_number_parameters 631
_refine_ls_number_reflns 8693
_refine_ls_number_restraints 0
_refine_ls_restrained_S_all 1.040
_refine_ls_R_factor_gt 0.0658
_refine_ls_shift/su_max 0.001
_refine_ls_shift/su_mean 0.000
_refine_ls_structure_factor_coef Fsqd
_refine_ls_weighting_details 'calc w=1/[\s^2^(Fo^2^)+(0.0421P)^2^+0.0000P] where P=(Fo^2^+2Fc^2^)/3'
_refine_ls_weighting_scheme calc
_refine_ls_wR_factor_gt 0.1109
_refine_ls_wR_factor_ref 0.1450
_reflns_number_gt 4533
_reflns_number_total 8693
_reflns_threshold_expression >2sigma(I)
_cod_data_source_file a909926nsup1.cif
_cod_data_source_block dycul
_cod_depositor_comments
;
The following automatic conversions were performed:

'_symmetry_cell_setting' value 'Monoclinic' changed to 'monoclinic'
according to /home/saulius/struct/CIF-dictionaries/cif_core.dic
dictionary named 'cif_core.dic' version 2.4.2 from 2011-04-26.

Automatic conversion script
Id: cif_fix_values 1891 2012-01-12 08:04:46Z andrius 
;
_cod_original_cell_volume 4944.4(3)
_cod_original_sg_symbol_H-M P2(1)/c
_cod_database_code 7110826
_refine_ls_r_factor_ref 0.1570

loop_
_symmetry_equiv_pos_as_xyz
'x, y, z'
'-x, y+1/2, -z+1/2'
'-x, -y, -z'
'x, -y-1/2, z-1/2'

loop_
_atom_site_label
_atom_site_type_symbol
_atom_site_fract_x
_atom_site_fract_y
_atom_site_fract_z
_atom_site_U_iso_or_equiv
_atom_site_adp_type
_atom_site_occupancy
_atom_site_symmetry_multiplicity
_atom_site_calc_flag
_atom_site_refinement_flags
Dy Dy 0.32994(2) 0.22499(4) 0.35887(2) 0.04051(17) Uani 1 1 d .
Cu Cu 0.16265(6) 0.21934(9) 0.34355(5) 0.0384(3) Uani 1 1 d .
Cl1 Cl 0.20412(17) -0.3909(2) 0.28177(16) 0.0841(11) Uani 1 1 d .
Cl2 Cl 0.2065(2) 0.5030(3) 0.03919(14) 0.0962(12) Uani 1 1 d .
Cl3 Cl 0.22705(19) 0.4457(3) 0.66244(13) 0.0824(10) Uani 1 1 d .
O1 O 0.2436(3) 0.0917(5) 0.3371(3) 0.0479(18) Uani 1 1 d .
O2 O 0.2458(3) 0.3067(5) 0.2915(3) 0.0459(17) Uani 1 1 d .
O3 O 0.2378(3) 0.2511(4) 0.4146(3) 0.0371(16) Uani 1 1 d .
O4 O 0.3537(4) 0.3957(6) 0.4128(3) 0.056(2) Uani 1 1 d .
N1 N 0.4640(4) 0.2079(7) 0.3831(4) 0.047(2) Uani 1 1 d .
N2 N 0.3731(4) 0.0660(7) 0.3008(4) 0.050(2) Uani 1 1 d .
N3 N 0.3886(4) 0.3508(7) 0.2890(4) 0.049(2) Uani 1 1 d .
N4 N 0.3656(4) 0.1605(6) 0.4663(4) 0.045(2) Uani 1 1 d .
N5 N 0.1168(4) 0.0788(7) 0.3886(3) 0.043(2) Uani 1 1 d .
N6 N 0.1121(4) 0.2019(6) 0.2568(4) 0.048(2) Uani 1 1 d .
N7 N 0.1135(4) 0.3569(6) 0.3761(4) 0.046(2) Uani 1 1 d .
N8 N 0.0009(4) 0.2101(8) 0.3325(4) 0.057(2) Uani 1 1 d .
N9 N 0.3318(6) 0.5618(8) 0.4575(5) 0.079(3) Uani 1 1 d .
C1 C 0.2363(5) -0.0165(8) 0.3276(4) 0.038(2) Uani 1 1 d .
C2 C 0.2853(5) -0.0795(8) 0.3005(4) 0.040(2) Uani 1 1 d .
C3 C 0.2738(5) -0.1939(8) 0.2867(4) 0.050(3) Uani 1 1 d .
H3A H 0.3053 -0.2339 0.2669 0.060 Uiso 1 1 calc R
C4 C 0.2173(6) -0.2482(8) 0.3017(5) 0.055(3) Uani 1 1 d .
C5 C 0.1719(5) -0.1910(8) 0.3323(5) 0.051(3) Uani 1 1 d .
H5A H 0.1348 -0.2298 0.3444 0.061 Uiso 1 1 calc R
C6 C 0.1795(5) -0.0759(8) 0.3459(4) 0.038(2) Uani 1 1 d .
C7 C 0.1293(5) -0.0261(9) 0.3815(4) 0.047(3) Uani 1 1 d .
H7A H 0.1034 -0.0768 0.4014 0.056 Uiso 1 1 calc R
C8 C 0.0609(5) 0.1046(8) 0.4248(5) 0.055(3) Uani 1 1 d .
H8A H 0.0723 0.1717 0.4501 0.066 Uiso 1 1 calc R
H8B H 0.0548 0.0420 0.4526 0.066 Uiso 1 1 calc R
C9 C -0.0053(5) 0.1243(9) 0.3797(5) 0.065(3) Uani 1 1 d .
H9A H -0.0192 0.0535 0.3588 0.077 Uiso 1 1 calc R
H9B H -0.0413 0.1468 0.4036 0.077 Uiso 1 1 calc R
C10 C 0.3491(5) -0.0329(9) 0.2873(4) 0.046(3) Uani 1 1 d .
H10A H 0.3762 -0.0803 0.2666 0.055 Uiso 1 1 calc R
C11 C 0.4417(5) 0.0949(8) 0.2850(5) 0.061(3) Uani 1 1 d .
H11A H 0.4381 0.1601 0.2574 0.073 Uiso 1 1 calc R
H11B H 0.4595 0.0319 0.2634 0.073 Uiso 1 1 calc R
C12 C 0.4902(5) 0.1212(9) 0.3440(6) 0.067(3) Uani 1 1 d .
H12A H 0.4988 0.0522 0.3683 0.080 Uiso 1 1 calc R
H12B H 0.5337 0.1466 0.3326 0.080 Uiso 1 1 calc R
C13 C 0.2376(5) 0.3458(8) 0.2349(5) 0.044(3) Uani 1 1 d .
C14 C 0.2920(6) 0.4040(8) 0.2114(5) 0.049(3) Uani 1 1 d .
C15 C 0.2794(6) 0.4549(8) 0.1504(4) 0.050(3) Uani 1 1 d .
H15A H 0.3140 0.4962 0.1355 0.060 Uiso 1 1 calc R
C16 C 0.2172(7) 0.4431(9) 0.1143(5) 0.066(4) Uani 1 1 d .
C17 C 0.1655(6) 0.3813(8) 0.1348(5) 0.058(3) Uani 1 1 d .
H17A H 0.1237 0.3722 0.1089 0.069 Uiso 1 1 calc R
C18 C 0.1753(6) 0.3328(9) 0.1935(5) 0.053(3) Uani 1 1 d .
C19 C 0.1200(6) 0.2558(9) 0.2065(5) 0.059(3) Uani 1 1 d .
H19A H 0.0852 0.2443 0.1730 0.071 Uiso 1 1 calc R
C20 C 0.0538(5) 0.1220(9) 0.2482(5) 0.060(3) Uani 1 1 d .
H20A H 0.0658 0.0542 0.2728 0.072 Uiso 1 1 calc R
H20B H 0.0439 0.1001 0.2044 0.072 Uiso 1 1 calc R
C21 C -0.0107(5) 0.1770(9) 0.2687(5) 0.064(3) Uani 1 1 d .
H21A H -0.0236 0.2429 0.2428 0.077 Uiso 1 1 calc R
H21B H -0.0486 0.1236 0.2624 0.077 Uiso 1 1 calc R
C22 C 0.3604(6) 0.4111(8) 0.2429(5) 0.056(3) Uani 1 1 d .
H22A H 0.3881 0.4661 0.2283 0.068 Uiso 1 1 calc R
C23 C 0.4641(5) 0.3653(8) 0.3076(5) 0.057(3) Uani 1 1 d .
H23A H 0.4754 0.4450 0.3054 0.069 Uiso 1 1 calc R
H23B H 0.4881 0.3251 0.2780 0.069 Uiso 1 1 calc R
C24 C 0.4889(5) 0.3229(9) 0.3721(5) 0.053(3) Uani 1 1 d .
H24A H 0.5388 0.3228 0.3787 0.064 Uiso 1 1 calc R
H24B H 0.4736 0.3743 0.4024 0.064 Uiso 1 1 calc R
C25 C 0.2342(5) 0.2935(7) 0.4700(4) 0.039(2) Uani 1 1 d .
C26 C 0.2859(5) 0.2701(8) 0.5216(4) 0.038(2) Uani 1 1 d .
C27 C 0.2811(6) 0.3177(8) 0.5798(4) 0.054(3) Uani 1 1 d .
H27A H 0.3150 0.3018 0.6134 0.065 Uiso 1 1 calc R
C28 C 0.2272(6) 0.3882(8) 0.5890(5) 0.056(3) Uani 1 1 d .
C29 C 0.1779(6) 0.4122(8) 0.5393(5) 0.052(3) Uani 1 1 d .
H29A H 0.1421 0.4607 0.5452 0.063 Uiso 1 1 calc R
C30 C 0.1796(5) 0.3664(8) 0.4804(4) 0.041(2) Uani 1 1 d .
C31 C 0.1248(5) 0.3970(8) 0.4314(5) 0.050(3) Uani 1 1 d .
H31A H 0.0942 0.4521 0.4414 0.060 Uiso 1 1 calc R
C32 C 0.0501(5) 0.4014(8) 0.3380(5) 0.061(3) Uani 1 1 d .
H32A H 0.0559 0.4025 0.2941 0.073 Uiso 1 1 calc R
H32B H 0.0416 0.4783 0.3507 0.073 Uiso 1 1 calc R
C33 C -0.0101(5) 0.3276(9) 0.3469(6) 0.067(3) Uani 1 1 d .
H33A H -0.0186 0.3335 0.3900 0.080 Uiso 1 1 calc R
H33B H -0.0507 0.3548 0.3201 0.080 Uiso 1 1 calc R
C34 C 0.3450(5) 0.1967(8) 0.5161(5) 0.052(3) Uani 1 1 d .
H34A H 0.3706 0.1736 0.5536 0.063 Uiso 1 1 calc R
C35 C 0.4318(5) 0.0998(8) 0.4734(5) 0.057(3) Uani 1 1 d .
H35A H 0.4278 0.0314 0.4482 0.069 Uiso 1 1 calc R
H35B H 0.4459 0.0789 0.5169 0.069 Uiso 1 1 calc R
C36 C 0.4835(5) 0.1801(9) 0.4515(5) 0.056(3) Uani 1 1 d .
H36A H 0.4854 0.2492 0.4760 0.067 Uiso 1 1 calc R
H36B H 0.5288 0.1456 0.4581 0.067 Uiso 1 1 calc R
C37 C 0.3862(8) 0.5483(11) 0.5079(7) 0.131(6) Uani 1 1 d .
H37A H 0.4113 0.4804 0.5018 0.196 Uiso 1 1 calc R
H37B H 0.3675 0.5431 0.5466 0.196 Uiso 1 1 calc R
H37C H 0.4165 0.6123 0.5094 0.196 Uiso 1 1 calc R
C38 C 0.2873(10) 0.6645(12) 0.4580(7) 0.180(10) Uani 1 1 d .
H38A H 0.2533 0.6646 0.4213 0.270 Uiso 1 1 calc R
H38B H 0.3152 0.7313 0.4583 0.270 Uiso 1 1 calc R
H38C H 0.2649 0.6634 0.4947 0.270 Uiso 1 1 calc R
C39 C 0.3200(7) 0.4837(11) 0.4142(5) 0.075(4) Uani 1 1 d .
H39A H 0.2836 0.4953 0.3821 0.090 Uiso 1 1 calc R
Cl4 Cl 0.51691(18) 0.2336(3) 0.13839(15) 0.0749(9) Uani 1 1 d .
O5 O 0.5568(4) 0.1971(8) 0.1937(4) 0.107(3) Uani 1 1 d .
O6 O 0.4650(7) 0.3035(10) 0.1536(5) 0.164(5) Uani 1 1 d .
O7 O 0.5562(6) 0.2999(10) 0.1032(5) 0.156(5) Uani 1 1 d .
O8 O 0.4882(7) 0.1473(9) 0.1010(5) 0.164(5) Uani 1 1 d .
Cl5 Cl 0.03146(19) 0.7054(3) 0.45087(16) 0.0719(9) Uani 1 1 d .
O9 O 0.0070(8) 0.8096(10) 0.4487(7) 0.205(7) Uani 1 1 d .
O10 O 0.0477(7) 0.6779(10) 0.3949(5) 0.170(5) Uani 1 1 d .
O11 O 0.0837(10) 0.6974(17) 0.4870(8) 0.302(13) Uani 1 1 d .
O12 O -0.0128(9) 0.6359(14) 0.4644(11) 0.316(12) Uani 1 1 d .
N N 0.6802(8) 0.2491(12) 0.8698(7) 0.130(5) Uani 1 1 d .
C40 C 0.7400(9) 0.2448(12) 0.8740(7) 0.101(5) Uani 1 1 d .
C41 C 0.8108(7) 0.2405(11) 0.8782(8) 0.103(5) Uani 1 1 d .

loop_
_atom_site_aniso_label
_atom_site_aniso_U_11
_atom_site_aniso_U_22
_atom_site_aniso_U_33
_atom_site_aniso_U_23
_atom_site_aniso_U_13
_atom_site_aniso_U_12
Dy 0.0355(3) 0.0474(3) 0.0391(3) -0.0012(3) 0.0072(2) -0.0003(3)
Cu 0.0354(7) 0.0403(7) 0.0402(7) -0.0047(6) 0.0078(5) 0.0021(6)
Cl1 0.085(2) 0.0430(19) 0.124(3) -0.0260(18) 0.014(2) -0.0002(15)
Cl2 0.141(3) 0.093(3) 0.050(2) 0.0251(18) -0.002(2) 0.006(2)
Cl3 0.127(3) 0.082(2) 0.0418(18) -0.0170(15) 0.0239(18) -0.0071(19)
O1 0.045(4) 0.037(4) 0.065(5) -0.019(3) 0.019(4) -0.011(3)
O2 0.040(4) 0.058(5) 0.039(4) 0.007(3) 0.004(3) 0.000(3)
O3 0.032(4) 0.048(4) 0.030(4) -0.008(3) -0.001(3) 0.004(3)
O4 0.066(5) 0.047(5) 0.057(5) -0.009(4) 0.010(4) 0.001(4)
N1 0.036(5) 0.044(6) 0.059(6) -0.003(5) 0.000(4) 0.001(4)
N2 0.038(5) 0.061(6) 0.051(6) -0.013(5) 0.014(4) -0.003(4)
N3 0.034(5) 0.057(6) 0.056(6) 0.000(5) 0.005(4) -0.012(4)
N4 0.030(5) 0.048(5) 0.055(6) 0.010(4) 0.003(4) 0.008(4)
N5 0.048(6) 0.038(5) 0.044(5) -0.008(4) 0.011(4) 0.004(4)
N6 0.041(5) 0.052(6) 0.048(6) -0.004(4) -0.001(4) 0.005(4)
N7 0.039(5) 0.050(6) 0.047(6) 0.002(4) 0.003(4) 0.003(4)
N8 0.036(5) 0.070(7) 0.063(6) 0.003(6) 0.000(4) 0.006(5)
N9 0.110(9) 0.071(8) 0.055(7) -0.005(6) 0.007(7) -0.007(6)
C1 0.031(6) 0.048(7) 0.031(6) -0.010(5) -0.003(5) 0.006(5)
C2 0.039(6) 0.037(6) 0.043(6) -0.001(5) 0.001(5) -0.007(5)
C3 0.052(7) 0.046(7) 0.052(7) -0.012(5) 0.010(6) 0.013(5)
C4 0.052(7) 0.045(8) 0.068(8) -0.008(5) 0.006(6) 0.003(5)
C5 0.036(6) 0.049(8) 0.068(8) -0.008(5) 0.007(6) 0.000(5)
C6 0.034(6) 0.030(6) 0.050(6) 0.001(5) 0.006(5) -0.001(5)
C7 0.033(6) 0.054(7) 0.056(7) 0.006(6) 0.012(5) 0.000(5)
C8 0.052(8) 0.063(7) 0.054(7) 0.005(6) 0.023(6) 0.004(6)
C9 0.037(7) 0.078(9) 0.081(9) -0.013(7) 0.015(6) 0.002(6)
C10 0.045(7) 0.053(7) 0.040(6) -0.021(5) 0.008(5) 0.004(5)
C11 0.053(8) 0.062(8) 0.073(8) -0.020(6) 0.030(7) -0.005(6)
C12 0.042(7) 0.060(8) 0.103(10) -0.001(7) 0.028(7) -0.007(6)
C13 0.062(8) 0.032(6) 0.036(6) -0.009(5) 0.005(6) 0.005(5)
C14 0.056(8) 0.043(7) 0.046(7) -0.007(5) 0.001(6) 0.000(5)
C15 0.084(9) 0.043(7) 0.029(6) 0.004(5) 0.028(6) -0.002(6)
C16 0.100(11) 0.049(8) 0.041(7) 0.000(6) -0.012(7) 0.016(7)
C17 0.062(8) 0.048(7) 0.058(8) 0.000(6) -0.007(6) -0.002(6)
C18 0.068(8) 0.048(7) 0.040(7) -0.009(6) -0.003(6) 0.013(6)
C19 0.061(8) 0.059(8) 0.051(7) -0.010(6) -0.016(6) -0.005(6)
C20 0.049(7) 0.080(8) 0.049(7) -0.016(6) 0.000(6) -0.026(6)
C21 0.030(7) 0.095(9) 0.063(8) -0.012(7) -0.006(6) -0.010(6)
C22 0.076(9) 0.036(7) 0.061(8) -0.004(6) 0.022(7) -0.005(6)
C23 0.058(8) 0.059(8) 0.054(8) -0.006(6) 0.008(6) -0.017(6)
C24 0.037(6) 0.069(8) 0.055(7) -0.013(6) 0.012(6) -0.008(6)
C25 0.048(6) 0.030(6) 0.038(6) -0.003(5) 0.007(5) -0.009(5)
C26 0.037(6) 0.048(6) 0.029(5) 0.009(5) 0.003(4) -0.005(5)
C27 0.069(8) 0.061(8) 0.029(6) 0.003(5) -0.005(6) -0.012(6)
C28 0.082(9) 0.045(7) 0.042(7) -0.009(5) 0.017(7) 0.003(6)
C29 0.067(8) 0.046(7) 0.048(7) -0.006(5) 0.022(6) 0.001(6)
C30 0.039(6) 0.047(7) 0.039(6) -0.004(5) 0.010(5) 0.003(5)
C31 0.045(7) 0.041(7) 0.066(8) -0.003(6) 0.016(6) 0.003(5)
C32 0.049(7) 0.062(8) 0.068(8) 0.001(6) -0.004(6) 0.015(6)
C33 0.042(7) 0.062(8) 0.096(10) -0.008(7) 0.010(7) 0.006(6)
C34 0.049(7) 0.063(8) 0.042(7) 0.009(6) -0.003(6) -0.005(6)
C35 0.053(8) 0.058(7) 0.063(8) 0.018(6) 0.014(6) 0.003(6)
C36 0.036(7) 0.076(8) 0.054(7) 0.004(6) 0.001(5) 0.006(5)
C37 0.150(16) 0.132(14) 0.099(13) -0.043(10) -0.019(12) -0.029(11)
C38 0.30(3) 0.105(13) 0.126(15) -0.035(11) -0.016(15) 0.124(15)
C39 0.104(11) 0.065(9) 0.052(8) -0.013(7) -0.005(7) -0.003(8)
Cl4 0.071(2) 0.101(3) 0.0520(19) -0.003(2) 0.0040(17) -0.006(2)
O5 0.072(6) 0.153(9) 0.089(7) 0.031(6) -0.009(5) -0.018(5)
O6 0.179(13) 0.218(13) 0.091(8) -0.031(8) 0.006(8) 0.073(10)
O7 0.142(11) 0.222(13) 0.105(9) 0.050(8) 0.021(8) -0.059(9)
O8 0.215(14) 0.110(8) 0.148(11) -0.037(7) -0.039(9) -0.041(8)
Cl5 0.081(2) 0.075(3) 0.064(2) -0.0014(18) 0.0231(19) 0.0025(19)
O9 0.230(16) 0.100(10) 0.310(19) 0.008(10) 0.125(14) 0.048(10)
O10 0.240(15) 0.176(11) 0.114(9) -0.056(8) 0.091(10) -0.045(10)
O11 0.25(2) 0.42(3) 0.179(16) -0.068(16) -0.137(16) 0.137(19)
O12 0.23(2) 0.245(18) 0.52(3) 0.101(19) 0.20(2) -0.093(15)
N 0.097(11) 0.161(13) 0.133(12) 0.029(9) 0.020(10) -0.011(10)
C40 0.115(15) 0.105(13) 0.079(10) 0.007(8) -0.002(11) -0.016(12)
C41 0.044(8) 0.112(12) 0.147(14) -0.012(9) -0.008(9) 0.003(7)

loop_
_atom_type_symbol
_atom_type_description
_atom_type_scat_dispersion_real
_atom_type_scat_dispersion_imag
_atom_type_scat_source
C C 0.0033 0.0016 'International Tables Vol C Tables 4.2.6.8 and 6.1.1.4'
H H 0.0000 0.0000 'International Tables Vol C Tables 4.2.6.8 and 6.1.1.4'
N N 0.0061 0.0033 'International Tables Vol C Tables 4.2.6.8 and 6.1.1.4'
O O 0.0106 0.0060 'International Tables Vol C Tables 4.2.6.8 and 6.1.1.4'
Cl Cl 0.1484 0.1585 'International Tables Vol C Tables 4.2.6.8 and 6.1.1.4'
Cu Cu 0.3201 1.2651 'International Tables Vol C Tables 4.2.6.8 and 6.1.1.4'
Dy Dy -0.1892 4.4098 'International Tables Vol C Tables 4.2.6.8 and 6.1.1.4'

loop_
_geom_angle_atom_site_label_1
_geom_angle_atom_site_label_2
_geom_angle_atom_site_label_3
_geom_angle
O2 Dy O1 73.3(2)
O2 Dy O3 74.0(2)
O1 Dy O3 66.0(2)
O2 Dy O4 91.5(2)
O1 Dy O4 140.8(2)
O3 Dy O4 75.2(2)
O2 Dy N4 145.9(3)
O1 Dy N4 94.7(2)
O3 Dy N4 72.0(2)
O4 Dy N4 77.8(2)
O2 Dy N2 105.7(2)
O1 Dy N2 71.1(2)
O3 Dy N2 135.1(2)
O4 Dy N2 147.9(3)
N4 Dy N2 99.9(3)
O2 Dy N3 73.6(2)
O1 Dy N3 131.9(2)
O3 Dy N3 133.5(2)
O4 Dy N3 73.3(2)
N4 Dy N3 131.3(3)
N2 Dy N3 85.7(3)
O2 Dy N1 141.7(2)
O1 Dy N1 132.5(2)
O3 Dy N1 137.8(2)
O4 Dy N1 81.0(2)
N4 Dy N1 69.1(3)
N2 Dy N1 68.6(3)
N3 Dy N1 68.3(3)
O2 Dy Cu 46.19(16)
O1 Dy Cu 42.70(16)
O3 Dy Cu 37.65(13)
O4 Dy Cu 101.22(18)
N4 Dy Cu 103.74(19)
N2 Dy Cu 110.32(19)
N3 Dy Cu 119.65(19)
N1 Dy Cu 172.05(18)
N6 Cu O3 161.2(3)
N6 Cu N7 101.9(3)
O3 Cu N7 85.5(3)
N6 Cu N5 99.1(3)
O3 Cu N5 96.2(3)
N7 Cu N5 101.7(3)
N6 Cu O1 97.8(3)
O3 Cu O1 73.6(2)
N7 Cu O1 159.1(3)
N5 Cu O1 81.7(3)
N6 Cu O2 83.3(3)
O3 Cu O2 78.3(2)
N7 Cu O2 102.0(3)
N5 Cu O2 155.0(3)
O1 Cu O2 73.3(2)
N6 Cu Dy 117.1(2)
O3 Cu Dy 45.30(17)
N7 Cu Dy 117.7(2)
N5 Cu Dy 116.5(2)
O1 Cu Dy 45.20(15)
O2 Cu Dy 43.83(15)
C1 O1 Cu 128.1(5)
C1 O1 Dy 139.7(5)
Cu O1 Dy 92.1(2)
C13 O2 Dy 137.9(6)
C13 O2 Cu 127.4(6)
Dy O2 Cu 90.0(2)
C25 O3 Cu 129.8(6)
C25 O3 Dy 132.0(5)
Cu O3 Dy 97.1(2)
C39 O4 Dy 131.9(8)
C12 N1 C24 113.6(8)
C12 N1 C36 110.5(8)
C24 N1 C36 108.4(7)
C12 N1 Dy 111.4(6)
C24 N1 Dy 104.1(5)
C36 N1 Dy 108.6(6)
C10 N2 C11 118.6(8)
C10 N2 Dy 131.8(7)
C11 N2 Dy 109.4(6)
C22 N3 C23 116.6(9)
C22 N3 Dy 127.6(7)
C23 N3 Dy 115.5(6)
C34 N4 C35 117.3(9)
C34 N4 Dy 127.7(7)
C35 N4 Dy 112.2(6)
C7 N5 C8 116.0(8)
C7 N5 Cu 125.8(7)
C8 N5 Cu 117.9(6)
C19 N6 C20 113.3(8)
C19 N6 Cu 129.5(7)
C20 N6 Cu 117.1(7)
C31 N7 C32 113.9(9)
C31 N7 Cu 125.8(7)
C32 N7 Cu 119.0(6)
C21 N8 C33 117.7(9)
C21 N8 C9 118.0(9)
C33 N8 C9 119.3(9)
C39 N9 C37 120.2(11)
C39 N9 C38 122.2(12)
C37 N9 C38 117.5(11)
O1 C1 C2 121.2(9)
O1 C1 C6 121.0(8)
C2 C1 C6 117.8(9)
C3 C2 C1 119.9(9)
C3 C2 C10 116.8(9)
C1 C2 C10 123.3(9)
C4 C3 C2 121.3(9)
C3 C4 C5 119.6(9)
C3 C4 Cl1 119.5(8)
C5 C4 Cl1 120.9(9)
C4 C5 C6 121.9(10)
C5 C6 C1 119.2(9)
C5 C6 C7 116.4(9)
C1 C6 C7 124.3(9)
N5 C7 C6 127.8(9)
N5 C8 C9 109.1(8)
N8 C9 C8 113.8(9)
N2 C10 C2 127.6(9)
N2 C11 C12 109.9(9)
N1 C12 C11 113.4(9)
O2 C13 C18 122.4(10)
O2 C13 C14 120.7(9)
C18 C13 C14 117.0(10)
C22 C14 C13 124.5(10)
C22 C14 C15 116.1(10)
C13 C14 C15 119.3(10)
C16 C15 C14 120.3(10)
C15 C16 C17 121.0(10)
C15 C16 Cl2 117.9(10)
C17 C16 Cl2 121.0(10)
C16 C17 C18 120.4(11)
C17 C18 C13 121.8(11)
C17 C18 C19 114.9(10)
C13 C18 C19 122.8(10)
N6 C19 C18 130.2(10)
N6 C20 C21 110.4(8)
N8 C21 C20 111.8(8)
N3 C22 C14 127.7(10)
N3 C23 C24 113.1(9)
N1 C24 C23 112.8(8)
O3 C25 C30 121.2(8)
O3 C25 C26 121.0(8)
C30 C25 C26 117.8(8)
C27 C26 C25 119.6(9)
C27 C26 C34 118.0(9)
C25 C26 C34 122.3(8)
C28 C27 C26 121.7(9)
C29 C28 C27 118.9(9)
C29 C28 Cl3 122.9(9)
C27 C28 Cl3 118.2(9)
C28 C29 C30 122.0(10)
C29 C30 C25 120.0(9)
C29 C30 C31 117.3(9)
C25 C30 C31 122.6(9)
N7 C31 C30 127.1(9)
N7 C32 C33 109.7(8)
N8 C33 C32 112.7(9)
N4 C34 C26 128.2(9)
N4 C35 C36 106.5(8)
N1 C36 C35 110.8(8)
O4 C39 N9 124.8(12)
O8 Cl4 O6 109.1(8)
O8 Cl4 O7 108.1(8)
O6 Cl4 O7 106.2(8)
O8 Cl4 O5 113.9(7)
O6 Cl4 O5 108.8(6)
O7 Cl4 O5 110.5(6)
O11 Cl5 O12 110.7(14)
O11 Cl5 O9 111.7(11)
O12 Cl5 O9 110.9(11)
O11 Cl5 O10 106.0(12)
O12 Cl5 O10 108.3(12)
O9 Cl5 O10 109.2(9)
N C40 C41 179(2)

loop_
_geom_bond_atom_site_label_1
_geom_bond_atom_site_label_2
_geom_bond_distance
Dy O2 2.254(6)
Dy O1 2.311(6)
Dy O3 2.331(6)
Dy O4 2.340(7)
Dy N4 2.443(8)
Dy N2 2.473(8)
Dy N3 2.509(8)
Dy N1 2.617(7)
Dy Cu 3.2545(12)
Cu N6 1.997(8)
Cu O3 2.003(5)
Cu N7 2.063(8)
Cu N5 2.182(8)
Cu O1 2.208(6)
Cu O2 2.349(6)
Cl1 C4 1.748(10)
Cl2 C16 1.750(11)
Cl3 C28 1.722(10)
O1 C1 1.299(9)
O2 C13 1.293(10)
O3 C25 1.307(10)
O4 C39 1.234(12)
N1 C12 1.465(12)
N1 C24 1.473(11)
N1 C36 1.506(11)
N2 C10 1.276(10)
N2 C11 1.476(12)
N3 C22 1.282(11)
N3 C23 1.489(11)
N4 C34 1.274(11)
N4 C35 1.473(11)
N5 C7 1.276(10)
N5 C8 1.466(11)
N6 C19 1.285(12)
N6 C20 1.476(11)
N7 C31 1.272(11)
N7 C32 1.486(11)
N8 C21 1.415(12)
N8 C33 1.443(12)
N8 C9 1.452(12)
N9 C39 1.309(13)
N9 C37 1.419(14)
N9 C38 1.495(14)
C1 C2 1.408(12)
C1 C6 1.421(12)
C2 C3 1.395(11)
C2 C10 1.433(13)
C3 C4 1.360(13)
C4 C5 1.362(13)
C5 C6 1.393(11)
C6 C7 1.456(12)
C8 C9 1.526(13)
C11 C12 1.506(13)
C13 C18 1.414(13)
C13 C14 1.423(14)
C14 C22 1.418(14)
C14 C15 1.435(12)
C15 C16 1.357(14)
C16 C17 1.373(15)
C17 C18 1.378(13)
C18 C19 1.474(15)
C20 C21 1.543(13)
C23 C24 1.491(12)
C25 C30 1.417(12)
C25 C26 1.421(12)
C26 C27 1.389(12)
C26 C34 1.467(13)
C27 C28 1.382(13)
C28 C29 1.367(13)
C29 C30 1.385(12)
C30 C31 1.442(13)
C32 C33 1.502(13)
C35 C36 1.513(12)
Cl4 O8 1.369(9)
Cl4 O6 1.387(11)
Cl4 O7 1.396(10)
Cl4 O5 1.397(8)
Cl5 O11 1.200(13)
Cl5 O12 1.260(12)
Cl5 O9 1.318(11)
Cl5 O10 1.332(10)
N C40 1.164(18)
C40 C41 1.38(2)
